data_2216887
loop_
_publ_author_name
'C. C. P. da Silva'
'S. L. Cuffini'
'S. N. Faudone'
'A. P. Ayala'
'J. Ellena'

_publ_section_title
;
 Low-temperature study of a new nevirapine pseudopolymorph
;
_journal_coeditor_code BG2093
_journal_issue 1
_journal_name_full 'Acta Crystallographica Section E'
_journal_page_first o292
_journal_page_last o292
_journal_paper_doi 10.1107/S1600536807042262
_journal_volume 64
_journal_year 2008
_chemical_formula_iupac 'C15 H14 N4 O , 0.3C4 H10 O'
_chemical_formula_moiety 'C15 H14 N4 O , 0.3C4 H10 O'
_chemical_formula_sum 'C16.2 H17 N4 O1.3'
_chemical_formula_weight 288.54
_chemical_name_common
;
nevirapine  butanol 0.3-solvate
;
_chemical_name_systematic
;
11-cyclopropyl-4-methyl-5,11-dihydro-6<i>H</i>-dipyrido[3,2-b:2',3'-e][1,4]
diazepin-6-one butanol 0.3-solvate
;
_space_group_IT_number 2
_symmetry_cell_setting triclinic
_symmetry_space_group_name_Hall '-P 1'
_symmetry_space_group_name_H-M 'P -1'
_atom_sites_solution_hydrogens geom
_atom_sites_solution_primary direct
_atom_sites_solution_secondary difmap
_audit_creation_method SHELXL97
_cell_angle_alpha 84.817(5)
_cell_angle_beta 88.415(5)
_cell_angle_gamma 68.252(4)
_cell_formula_units_Z 2
_cell_length_a 7.8116(6)
_cell_length_b 8.4302(7)
_cell_length_c 12.5451(11)
_cell_measurement_reflns_used 37940
_cell_measurement_temperature 150.0(2)
_cell_measurement_theta_max 26.373
_cell_measurement_theta_min 2.910
_cell_volume 764.18(11)
_computing_cell_refinement 'SCALEPACK (Otwinowski & Minor, 1997)'
_computing_data_collection 'COLLECT (Nonius, 2000)'
_computing_data_reduction
;
SCALEPACK (Otwinowski & Minor, 1997) and DENZO (Otwinowski & Minor,
1997)
;
_computing_molecular_graphics 'ORTEP-3 for Windows (Farrugia, 1997)'
_computing_publication_material 'WinGX (Farrugia, 1999)'
_computing_structure_refinement 'SHELXL97 (Sheldrick, 1997)'
_computing_structure_solution 'SHELXS97 (Sheldrick, 1997)'
_diffrn_ambient_temperature 150.0(2)
_diffrn_detector_area_resol_mean 9
_diffrn_measured_fraction_theta_full 0.963
_diffrn_measured_fraction_theta_max 0.963
_diffrn_measurement_device '95mm CCD camera on \k-goniostat'
_diffrn_measurement_device_type 'Nonius KappaCCD area-detector'
_diffrn_measurement_method '\f scans and \w scans winth \k offsets'
_diffrn_radiation_monochromator 'horizonally mounted graphite crystal'
_diffrn_radiation_source 'fine-focus sealed tube'
_diffrn_radiation_type MoK\a
_diffrn_radiation_wavelength 0.71073
_diffrn_reflns_av_R_equivalents 0.0995
_diffrn_reflns_av_sigmaI/netI 0.0635
_diffrn_reflns_limit_h_max 9
_diffrn_reflns_limit_h_min -9
_diffrn_reflns_limit_k_max 10
_diffrn_reflns_limit_k_min -10
_diffrn_reflns_limit_l_max 15
_diffrn_reflns_limit_l_min -15
_diffrn_reflns_number 12941
_diffrn_reflns_theta_full 26.79
_diffrn_reflns_theta_max 26.79
_diffrn_reflns_theta_min 3.36
_diffrn_standards_decay_% 0
_exptl_absorpt_coefficient_mu 0.083
_exptl_absorpt_correction_type none
_exptl_crystal_colour colourless
_exptl_crystal_density_diffrn 1.254
_exptl_crystal_density_method 'not measured'
_exptl_crystal_description prism
_exptl_crystal_F_000 305.2
_exptl_crystal_size_max 0.467
_exptl_crystal_size_mid 0.290
_exptl_crystal_size_min 0.067
_refine_diff_density_max 0.513
_refine_diff_density_min -0.243
_refine_ls_extinction_coef 0.37(8)
_refine_ls_extinction_expression Fc^*^=kFc[1+0.001xFc^2^\l^3^/sin(2\q)]^-1/4^
_refine_ls_extinction_method 'SHELXL97 (Sheldrick, 1997)'
_refine_ls_goodness_of_fit_ref 1.076
_refine_ls_hydrogen_treatment constr
_refine_ls_matrix_type full
_refine_ls_number_parameters 222
_refine_ls_number_reflns 3141
_refine_ls_number_restraints 28
_refine_ls_restrained_S_all 1.088
_refine_ls_R_factor_all 0.0986
_refine_ls_R_factor_gt 0.0750
_refine_ls_shift/su_max 0.000
_refine_ls_shift/su_mean 0.000
_refine_ls_structure_factor_coef Fsqd
_refine_ls_weighting_details 'calc w = 1/[\s^2^(Fo^2^)+(0.1266P)^2^+0.361P] where P=(Fo^2^+2Fc^2^)/3'
_refine_ls_weighting_scheme calc
_refine_ls_wR_factor_gt 0.2204
_refine_ls_wR_factor_ref 0.2370
_reflns_number_gt 2295
_reflns_number_total 3141
_reflns_threshold_expression I>2\s(I)
_cod_data_source_file bg2093.cif
_cod_data_source_block I
_cod_original_formula_sum 'C16.20 H17 N4 O1.30'
_cod_database_code 2216887
_cod_database_fobs_code 2216887

loop_
_symmetry_equiv_pos_as_xyz
'x, y, z'
'-x, -y, -z'

loop_
_atom_site_type_symbol
_atom_site_label
_atom_site_fract_x
_atom_site_fract_y
_atom_site_fract_z
_atom_site_U_iso_or_equiv
_atom_site_adp_type
_atom_site_calc_flag
_atom_site_refinement_flags
_atom_site_occupancy
C C1 0.1486(4) 1.0251(4) 0.1362(2) 0.0486(7) Uani d . 1
H H1 0.0843 1.1222 0.0887 0.058 Uiso calc R 1
C C2 0.2621(4) 1.0419(4) 0.2131(2) 0.0484(7) Uani d . 1
H H2 0.2773 1.1481 0.2162 0.058 Uiso calc R 1
C C3 0.3543(4) 0.9043(3) 0.2859(2) 0.0446(7) Uani d . 1
C C4 0.3290(4) 0.7507(3) 0.27637(19) 0.0413(6) Uani d . 1
C C5 0.4871(4) 0.4427(3) 0.3419(2) 0.0429(7) Uani d . 1
C C6 0.4937(4) 0.3825(3) 0.23304(19) 0.0412(6) Uani d . 1
C C7 0.6468(4) 0.2423(3) 0.2073(2) 0.0445(7) Uani d . 1
H H7 0.7470 0.1928 0.2563 0.053 Uiso calc R 1
C C8 0.6523(4) 0.1755(4) 0.1104(2) 0.0483(7) Uani d . 1
H H8 0.7572 0.0819 0.0902 0.058 Uiso calc R 1
C C9 0.5019(4) 0.2482(4) 0.0438(2) 0.0473(7) Uani d . 1
H H9 0.5058 0.2010 -0.0226 0.057 Uiso calc R 1
C C10 0.3470(4) 0.4485(3) 0.15882(19) 0.0398(6) Uani d . 1
C C11 0.2150(4) 0.7433(3) 0.19405(19) 0.0408(6) Uani d . 1
C C12 0.4723(5) 0.9217(4) 0.3731(2) 0.0544(8) Uani d . 1
H H12A 0.4862 1.0328 0.3613 0.082 Uiso calc R 1
H H12B 0.5939 0.8294 0.3725 0.082 Uiso calc R 1
H H12C 0.4138 0.9142 0.4425 0.082 Uiso calc R 1
C C13 0.0187(4) 0.6077(3) 0.1266(2) 0.0427(6) Uani d . 1
H H13 0.0156 0.6333 0.0471 0.051 Uiso calc R 1
C C14 -0.0852(4) 0.4999(4) 0.1721(2) 0.0513(7) Uani d . 1
H H14A -0.0327 0.4195 0.2358 0.062 Uiso calc R 1
H H14B -0.1522 0.4595 0.1216 0.062 Uiso calc R 1
C C15 -0.1544(4) 0.6888(4) 0.1854(2) 0.0550(8) Uani d . 1
H H15A -0.2643 0.7643 0.1433 0.066 Uiso calc R 1
H H15B -0.1448 0.7244 0.2573 0.066 Uiso calc R 1
N N1 0.1247(3) 0.8771(3) 0.12553(17) 0.0447(6) Uani d . 1
N N2 0.4074(3) 0.6114(3) 0.35485(16) 0.0438(6) Uani d . 1
H H2A 0.4033 0.6390 0.4211 0.053 Uiso calc R 1
N N3 0.3494(3) 0.3815(3) 0.06598(17) 0.0438(6) Uani d . 1
N N4 0.1863(3) 0.5888(3) 0.18231(16) 0.0406(6) Uani d . 1
O O1 0.5584(3) 0.3371(2) 0.41782(15) 0.0558(6) Uani d . 1
O O1S -0.0302(14) 0.767(2) 0.4857(14) 0.151(2) Uani d PDU 0.30
H H1S -0.1389 0.8162 0.5006 0.227 Uiso d PR 0.30
C C1S -0.0352(18) 0.1631(17) 0.4483(10) 0.080(3) Uani d PDU 0.30
H H11S -0.1619 0.2166 0.4262 0.120 Uiso d PR 0.30
H H12S -0.0245 0.0799 0.5077 0.120 Uiso d PR 0.30
H H13S 0.0377 0.1074 0.3899 0.120 Uiso d PR 0.30
C C2S 0.036(2) 0.2730(18) 0.4746(9) 0.066(3) Uani d PDU 0.30
H H21S 0.1625 0.1944 0.4872 0.079 Uiso d PR 0.30
H H22S -0.0175 0.2782 0.5454 0.079 Uiso d PR 0.30
C C3S 0.0709(18) 0.419(2) 0.4881(14) 0.109(6) Uani d PDU 0.30
H H31S 0.1876 0.3703 0.5263 0.131 Uiso d PR 0.30
H H32S 0.1055 0.4342 0.4141 0.131 Uiso d PR 0.30
C C4S 0.019(2) 0.578(2) 0.5080(18) 0.151(2) Uani d PDU 0.30
H H41S 0.1126 0.5594 0.5620 0.182 Uiso d PR 0.30
H H42S -0.0885 0.5808 0.5494 0.182 Uiso d PR 0.30

loop_
_atom_site_aniso_label
_atom_site_aniso_U_11
_atom_site_aniso_U_22
_atom_site_aniso_U_33
_atom_site_aniso_U_12
_atom_site_aniso_U_13
_atom_site_aniso_U_23
C1 0.0560(16) 0.0426(15) 0.0444(15) -0.0156(13) 0.0005(12) -0.0005(11)
C2 0.0591(17) 0.0413(14) 0.0469(15) -0.0208(13) 0.0056(13) -0.0067(11)
C3 0.0519(15) 0.0423(14) 0.0412(14) -0.0189(12) 0.0041(11) -0.0067(11)
C4 0.0494(15) 0.0394(14) 0.0346(12) -0.0155(11) 0.0021(11) -0.0050(10)
C5 0.0534(15) 0.0420(14) 0.0343(13) -0.0187(12) -0.0031(11) -0.0031(10)
C6 0.0527(15) 0.0400(14) 0.0340(13) -0.0209(12) -0.0010(11) -0.0029(10)
C7 0.0497(15) 0.0437(15) 0.0412(14) -0.0182(12) -0.0021(11) -0.0033(11)
C8 0.0508(16) 0.0484(16) 0.0445(15) -0.0160(13) 0.0013(12) -0.0082(12)
C9 0.0535(16) 0.0506(16) 0.0380(13) -0.0184(13) 0.0008(11) -0.0095(11)
C10 0.0468(14) 0.0399(13) 0.0353(12) -0.0193(11) 0.0013(10) -0.0029(10)
C11 0.0493(14) 0.0393(14) 0.0338(12) -0.0163(11) 0.0015(11) -0.0034(10)
C12 0.0700(19) 0.0494(17) 0.0504(16) -0.0285(15) -0.0023(14) -0.0087(13)
C13 0.0461(14) 0.0468(15) 0.0364(13) -0.0177(12) -0.0007(11) -0.0069(11)
C14 0.0552(17) 0.0576(18) 0.0460(15) -0.0259(14) 0.0021(12) -0.0076(13)
C15 0.0492(16) 0.0623(19) 0.0524(16) -0.0167(14) 0.0000(13) -0.0163(14)
N1 0.0514(13) 0.0425(12) 0.0396(12) -0.0172(10) 0.0010(10) -0.0023(9)
N2 0.0568(14) 0.0426(12) 0.0313(11) -0.0172(10) -0.0010(9) -0.0048(9)
N3 0.0512(13) 0.0453(13) 0.0353(11) -0.0179(10) 0.0004(9) -0.0063(9)
N4 0.0489(13) 0.0398(12) 0.0340(11) -0.0168(10) -0.0026(9) -0.0049(8)
O1 0.0797(15) 0.0442(11) 0.0369(10) -0.0150(10) -0.0094(9) -0.0014(8)
O1S 0.024(3) 0.217(5) 0.210(5) -0.017(4) 0.017(4) -0.131(4)
C1S 0.067(6) 0.095(7) 0.060(5) -0.011(5) 0.008(5) -0.007(5)
C2S 0.065(6) 0.080(7) 0.048(5) -0.026(5) 0.016(4) 0.009(5)
C3S 0.022(5) 0.171(15) 0.100(10) 0.006(8) -0.011(6) -0.017(10)
C4S 0.024(3) 0.217(5) 0.210(5) -0.017(4) 0.017(4) -0.131(4)

loop_
_atom_type_symbol
_atom_type_description
_atom_type_scat_dispersion_real
_atom_type_scat_dispersion_imag
_atom_type_scat_source
C C 0.0033 0.0016 'International Tables Vol C Tables 4.2.6.8 and 6.1.1.4'
H H 0.0000 0.0000 'International Tables Vol C Tables 4.2.6.8 and 6.1.1.4'
N N 0.0061 0.0033 'International Tables Vol C Tables 4.2.6.8 and 6.1.1.4'
O O 0.0106 0.0060 'International Tables Vol C Tables 4.2.6.8 and 6.1.1.4'

loop_
_geom_angle_atom_site_label_1
_geom_angle_atom_site_label_2
_geom_angle_atom_site_label_3
_geom_angle
N1 C1 C2 122.9(3)
N1 C1 H1 118.5
C2 C1 H1 118.5
C1 C2 C3 120.3(3)
C1 C2 H2 119.9
C3 C2 H2 119.9
C2 C3 C4 117.3(2)
C2 C3 C12 121.2(2)
C4 C3 C12 121.4(2)
C3 C4 C11 118.7(2)
C3 C4 N2 119.2(2)
C11 C4 N2 122.0(2)
O1 C5 N2 121.4(2)
O1 C5 C6 119.2(2)
N2 C5 C6 119.5(2)
C7 C6 C10 117.9(2)
C7 C6 C5 117.8(2)
C10 C6 C5 123.9(2)
C8 C7 C6 119.6(3)
C8 C7 H7 120.2
C6 C7 H7 120.2
C9 C8 C7 118.0(3)
C9 C8 H8 121.0
C7 C8 H8 121.0
N3 C9 C8 124.6(2)
N3 C9 H9 117.7
C8 C9 H9 117.7
N3 C10 C6 122.8(2)
N3 C10 N4 117.1(2)
C6 C10 N4 120.1(2)
N1 C11 C4 123.5(2)
N1 C11 N4 116.4(2)
C4 C11 N4 120.1(2)
C3 C12 H12A 109.5
C3 C12 H12B 109.5
H12A C12 H12B 109.5
C3 C12 H12C 109.5
H12A C12 H12C 109.5
H12B C12 H12C 109.5
N4 C13 C15 115.3(2)
N4 C13 C14 116.6(2)
C15 C13 C14 60.7(2)
N4 C13 H13 117.3
C15 C13 H13 117.3
C14 C13 H13 117.3
C13 C14 C15 59.12(19)
C13 C14 H14A 117.9
C15 C14 H14A 117.9
C13 C14 H14B 117.9
C15 C14 H14B 117.9
H14A C14 H14B 115.0
C13 C15 C14 60.19(19)
C13 C15 H15A 117.8
C14 C15 H15A 117.8
C13 C15 H15B 117.8
C14 C15 H15B 117.8
H15A C15 H15B 114.9
C11 N1 C1 117.2(2)
C5 N2 C4 129.0(2)
C5 N2 H2A 115.5
C4 N2 H2A 115.5
C10 N3 C9 117.1(2)
C10 N4 C11 114.7(2)
C10 N4 C13 116.68(19)
C11 N4 C13 115.8(2)
C4S O1S H1S 108.6
C2S C1S H11S 113.2
C2S C1S H12S 109.4
H11S C1S H12S 109.5
C2S C1S H13S 105.8
H11S C1S H13S 109.5
H12S C1S H13S 109.5
C1S C2S C3S 164.8(16)
C1S C2S H21S 98.8
C3S C2S H21S 95.5
C1S C2S H22S 92.2
C3S C2S H22S 89.7
H21S C2S H22S 103.2
C4S C3S C2S 152.3(18)
C4S C3S H31S 100.9
C2S C3S H31S 100.7
C4S C3S H32S 97.0
C2S C3S H32S 94.3
H31S C3S H32S 104.1
C3S C4S O1S 158.0(19)
C3S C4S H41S 95.7
O1S C4S H41S 97.1
C3S C4S H42S 96.0
O1S C4S H42S 98.3
H41S C4S H42S 103.6

loop_
_geom_bond_atom_site_label_1
_geom_bond_atom_site_label_2
_geom_bond_distance
C1 N1 1.346(3)
C1 C2 1.379(4)
C1 H1 0.9500
C2 C3 1.387(4)
C2 H2 0.9500
C3 C4 1.396(4)
C3 C12 1.501(4)
C4 C11 1.403(4)
C4 N2 1.419(3)
C5 O1 1.232(3)
C5 N2 1.347(3)
C5 C6 1.493(3)
C6 C7 1.390(4)
C6 C10 1.408(4)
C7 C8 1.379(4)
C7 H7 0.9500
C8 C9 1.372(4)
C8 H8 0.9500
C9 N3 1.343(4)
C9 H9 0.9500
C10 N3 1.336(3)
C10 N4 1.416(3)
C11 N1 1.333(3)
C11 N4 1.422(3)
C12 H12A 0.9800
C12 H12B 0.9800
C12 H12C 0.9800
C13 N4 1.450(3)
C13 C15 1.480(4)
C13 C14 1.496(4)
C13 H13 1.0000
C14 C15 1.504(4)
C14 H14A 0.9900
C14 H14B 0.9900
C15 H15A 0.9900
C15 H15B 0.9900
N2 H2A 0.8800
O1S C4S 1.497(17)
O1S H1S 0.8200
C1S C2S 1.315(15)
C1S H11S 0.9600
C1S H12S 0.9600
C1S H13S 0.9600
C2S C3S 1.380(16)
C2S H21S 0.9700
C2S H22S 0.9700
C3S C4S 1.293(15)
C3S H31S 0.9700
C3S H32S 0.9700
C4S H41S 0.9700
C4S H42S 0.9700

loop_
_geom_hbond_atom_site_label_D
_geom_hbond_atom_site_label_H
_geom_hbond_atom_site_label_A
_geom_hbond_site_symmetry_A
_geom_hbond_distance_DH
_geom_hbond_distance_HA
_geom_hbond_distance_DA
_geom_hbond_angle_DHA
N2 H2A O1 2_555 0.88 Missing 2.957(3) Missing

loop_
_geom_torsion_atom_site_label_1
_geom_torsion_atom_site_label_2
_geom_torsion_atom_site_label_3
_geom_torsion_atom_site_label_4
_geom_torsion
N1 C1 C2 C3 -1.8(4)
C1 C2 C3 C4 1.0(4)
C1 C2 C3 C12 -177.4(3)
C2 C3 C4 C11 0.7(4)
C12 C3 C4 C11 179.1(2)
C2 C3 C4 N2 -174.4(2)
C12 C3 C4 N2 4.0(4)
O1 C5 C6 C7 -32.6(4)
N2 C5 C6 C7 145.8(3)
O1 C5 C6 C10 141.0(3)
N2 C5 C6 C10 -40.5(4)
C10 C6 C7 C8 1.5(4)
C5 C6 C7 C8 175.6(2)
C6 C7 C8 C9 -1.9(4)
C7 C8 C9 N3 0.6(4)
C7 C6 C10 N3 0.3(4)
C5 C6 C10 N3 -173.4(2)
C7 C6 C10 N4 178.6(2)
C5 C6 C10 N4 4.9(4)
C3 C4 C11 N1 -1.9(4)
N2 C4 C11 N1 173.1(2)
C3 C4 C11 N4 -179.9(2)
N2 C4 C11 N4 -4.9(4)
N4 C13 C14 C15 105.5(3)
N4 C13 C15 C14 -107.6(3)
C4 C11 N1 C1 1.1(4)
N4 C11 N1 C1 179.3(2)
C2 C1 N1 C11 0.7(4)
O1 C5 N2 C4 175.9(3)
C6 C5 N2 C4 -2.5(4)
C3 C4 N2 C5 -141.5(3)
C11 C4 N2 C5 43.5(4)
C6 C10 N3 C9 -1.6(4)
N4 C10 N3 C9 -179.9(2)
C8 C9 N3 C10 1.1(4)
N3 C10 N4 C11 -118.4(2)
C6 C10 N4 C11 63.2(3)
N3 C10 N4 C13 21.7(3)
C6 C10 N4 C13 -156.7(2)
N1 C11 N4 C10 119.0(2)
C4 C11 N4 C10 -62.8(3)
N1 C11 N4 C13 -21.5(3)
C4 C11 N4 C13 156.7(2)
C15 C13 N4 C10 150.4(2)
C14 C13 N4 C10 82.0(3)
C15 C13 N4 C11 -70.0(3)
C14 C13 N4 C11 -138.3(2)
C1S C2S C3S C4S 41(7)
C2S C3S C4S O1S -105(6)
